data_1540070
loop_
_publ_author_name
'Hellbom, K.'
'Westgren, A.'

_publ_section_title
;
 Den rombiska kromkarbidens kristallbyggnad
;
_journal_name_full 'Svensk Kemisk Tidskrift'
_journal_page_first 141
_journal_page_last 150
_journal_volume 45
_journal_year 1933
_chemical_formula_sum 'C2 Cr3'
_chemical_name_systematic 'Cr3 C2'
_space_group_IT_number 62
_symmetry_space_group_name_Hall '-P 2ac 2n'
_symmetry_space_group_name_H-M 'P n m a'
_cell_angle_alpha 90
_cell_angle_beta 90
_cell_angle_gamma 90
_cell_formula_units_Z 4
_cell_length_a 5.52
_cell_length_b 2.281
_cell_length_c 11.46
_cell_volume 144.294
_citation_journal_id_ASTM SKTIAF
_cod_data_source_file Hellbom_SKTIAF_1933_305.cif
_cod_data_source_block C2Cr3
_cod_original_cell_volume 144.2942
_cod_database_code 1540070

loop_
_symmetry_equiv_pos_as_xyz
x,y,z
-x+1/2,-y,z+1/2
x+1/2,-y+1/2,-z+1/2
-x,y+1/2,-z
-x,-y,-z
x-1/2,y,-z-1/2
-x-1/2,y-1/2,z-1/2
x,-y-1/2,z

loop_
_atom_site_label
_atom_site_type_symbol
_atom_site_fract_x
_atom_site_fract_y
_atom_site_fract_z
_atom_site_occupancy
_atom_site_U_iso_or_equiv
C1 C 0.9 0.25 0.109 1 0.0
Cr2 Cr 0.175 0.25 0.77 1 0.0
Cr3 Cr 0.85 0.25 0.93 1 0.0
Cr1 Cr 0.031 0.25 0.406 1 0.0
C2 C 0.217 0.25 0.943 1 0.0
